data_1552757
loop_
_publ_author_name
'Crundwell, Hugh I.'
'Grimmett, Rhiannon I.'
'Crundwell, Guy'
'Westcott, Barry L.'

_publ_section_title
;
 1,4-Bis(2-nitrobenzyl)piperazine
;
_journal_coeditor_code HB4325
_journal_issue 11
_journal_name_full IUCrData
_journal_paper_doi 10.1107/S2414314619014688
_journal_volume 4
_journal_year 2019
_chemical_formula_iupac 'C18 H20 N4 O4'
_chemical_formula_moiety 'C18 H20 N4 O4'
_chemical_formula_sum 'C18 H20 N4 O4'
_chemical_formula_weight 356.38
_chemical_name_systematic
;
1,4-Bis(2-nitrobenzyl)piperazine
;
_space_group_crystal_system monoclinic
_space_group_IT_number 14
_space_group_name_Hall '-P 2ybc'
_space_group_name_H-M_alt 'P 1 21/c 1'
_atom_sites_solution_hydrogens geom
_atom_sites_solution_primary iterative
_atom_sites_solution_secondary difmap
_audit_creation_method
;
Olex2 1.2
(compiled 2018.04.03 svn.r3497 for OlexSys, GUI svn.r5486)
;
_cell_angle_alpha 90
_cell_angle_beta 91.185(4)
_cell_angle_gamma 90
_cell_formula_units_Z 2
_cell_length_a 6.0338(3)
_cell_length_b 12.9814(6)
_cell_length_c 11.4890(5)
_cell_measurement_reflns_used 5355
_cell_measurement_temperature 293(2)
_cell_measurement_theta_max 30.9560
_cell_measurement_theta_min 4.7480
_cell_volume 899.71(7)
_computing_cell_refinement
;
CrysAlis RED (Oxford Diffraction, 2009)
;
_computing_data_collection
;
CrysAlis CCD (Oxford Diffraction, 2009)
;
_computing_data_reduction
;
CrysAlis RED  (Oxford Diffraction, 2009)
;
_computing_molecular_graphics
;
ORTEP-3 for Windows (Farrugia, 2012)
;
_computing_publication_material
;
<i>OLEX2</i> (Bourhis <i>et al.</i>,  2015)
;
_computing_structure_refinement
;
SHELXL2014 (Sheldrick, 2015)
;
_computing_structure_solution
;
SHELXS2014 (Sheldrick, 2008)
;
_diffrn_ambient_temperature 298(2)
_diffrn_detector 'CCD plate'
_diffrn_detector_area_resol_mean 16.1790
_diffrn_measured_fraction_theta_full 0.9954
_diffrn_measured_fraction_theta_max 0.9331
_diffrn_measurement_device 'four-circle diffractometer'
_diffrn_measurement_device_type 'Oxford Diffraction Xcalibur, Sapphire3'
_diffrn_measurement_method '\w scans'
_diffrn_radiation_monochromator graphite
_diffrn_radiation_probe x-ray
_diffrn_radiation_type 'Mo K\a'
_diffrn_radiation_wavelength 0.71073
_diffrn_reflns_av_R_equivalents 0.0290
_diffrn_reflns_av_unetI/netI 0.0192
_diffrn_reflns_limit_h_max 9
_diffrn_reflns_limit_h_min -9
_diffrn_reflns_limit_k_max 19
_diffrn_reflns_limit_k_min -19
_diffrn_reflns_limit_l_max 17
_diffrn_reflns_limit_l_min -17
_diffrn_reflns_number 22354
_diffrn_reflns_theta_full 29.0000
_diffrn_reflns_theta_max 33.64
_diffrn_reflns_theta_min 4.74
_diffrn_source 'Enhance (Mo) X-ray Source'
_exptl_absorpt_coefficient_mu 0.095
_exptl_absorpt_correction_T_max 1.00000
_exptl_absorpt_correction_T_min 0.80083
_exptl_absorpt_correction_type multi-scan
_exptl_absorpt_process_details
;
(CrysAlis PRO; Oxford Diffraction, 2009)
;
_exptl_crystal_colour yellow
_exptl_crystal_density_diffrn 1.3154
_exptl_crystal_description block
_exptl_crystal_F_000 376.1911
_exptl_crystal_size_max 0.41
_exptl_crystal_size_mid 0.40
_exptl_crystal_size_min 0.22
_refine_diff_density_max 0.191
_refine_diff_density_min -0.206
_refine_ls_extinction_method none
_refine_ls_goodness_of_fit_ref 1.031
_refine_ls_hydrogen_treatment constr
_refine_ls_matrix_type full
_refine_ls_number_parameters 118
_refine_ls_number_reflns 3335
_refine_ls_number_restraints 0
_refine_ls_restrained_S_all 1.031
_refine_ls_R_factor_all 0.0809
_refine_ls_R_factor_gt 0.0559
_refine_ls_shift/su_max 0.000
_refine_ls_shift/su_mean 0.000
_refine_ls_structure_factor_coef Fsqd
_refine_ls_weighting_details 'calc w=1/[\s^2^(Fo^2^)+(0.0652P)^2^+0.1367P] where P=(Fo^2^+2Fc^2^)/3'
_refine_ls_weighting_scheme calc
_refine_ls_wR_factor_gt 0.1377
_refine_ls_wR_factor_ref 0.1532
_reflns_number_gt 2339
_reflns_number_total 3335
_reflns_threshold_expression 'I > 2\s(I)'
_cod_data_source_file hb4325sup1.cif
_cod_data_source_block I
_cod_database_code 1552757

loop_
_space_group_symop_id
_space_group_symop_operation_xyz
1 x,y,z
2 -x,y+1/2,-z+1/2
3 -x,-y,-z
4 x,-y-1/2,z-1/2

loop_
_atom_site_type_symbol
_atom_site_label
_atom_site_fract_x
_atom_site_fract_y
_atom_site_fract_z
_atom_site_U_iso_or_equiv
_atom_site_adp_type
_atom_site_calc_flag
_atom_site_occupancy
O O1 0.40223(19) 0.01928(9) 0.36223(11) 0.0757(3) Uani d 1
O O2 0.7134(2) -0.06112(8) 0.37260(12) 0.0810(4) Uani d 1
N N1 0.50057(15) 0.06204(8) 0.10262(8) 0.0423(2) Uani d 1
N N2 0.6030(2) 0.01681(8) 0.35741(9) 0.0543(3) Uani d 1
C C1 0.29557(18) 0.01964(11) 0.05348(10) 0.0479(3) Uani d 1
H H1A 0.2284 0.0690 0.0000 0.058 Uiso calc 1
H H1B 0.1921 0.0067 0.1153 0.058 Uiso calc 1
C C2 0.65771(19) 0.07935(10) 0.01003(10) 0.0478(3) Uani d 1
H H2A 0.7949 0.1067 0.0430 0.057 Uiso calc 1
H H2B 0.5975 0.1297 -0.0444 0.057 Uiso calc 1
C C3 0.4604(2) 0.15692(11) 0.16799(11) 0.0538(3) Uani d 1
H H3A 0.3272 0.1492 0.2130 0.065 Uiso calc 1
H H3B 0.4378 0.2137 0.1142 0.065 Uiso calc 1
C C4 0.6537(2) 0.18024(9) 0.24814(10) 0.0460(3) Uani d 1
C C5 0.7236(2) 0.11288(9) 0.33597(10) 0.0444(3) Uani d 1
C C6 0.9076(2) 0.13108(11) 0.40618(12) 0.0582(3) Uani d 1
H H6 0.9492 0.0840 0.4636 0.070 Uiso calc 1
C C7 1.0285(3) 0.21903(12) 0.39046(15) 0.0669(4) Uani d 1
H H7 1.1513 0.2326 0.4382 0.080 Uiso calc 1
C C8 0.9686(3) 0.28655(12) 0.30476(15) 0.0688(4) Uani d 1
H H8 1.0525 0.3457 0.2934 0.083 Uiso calc 1
C C9 0.7835(3) 0.26779(10) 0.23431(12) 0.0609(4) Uani d 1
H H9 0.7452 0.3149 0.1764 0.073 Uiso calc 1

loop_
_atom_site_aniso_label
_atom_site_aniso_U_11
_atom_site_aniso_U_22
_atom_site_aniso_U_33
_atom_site_aniso_U_12
_atom_site_aniso_U_13
_atom_site_aniso_U_23
O1 0.0701(7) 0.0770(8) 0.0805(8) -0.0093(6) 0.0174(6) 0.0004(6)
O2 0.1077(9) 0.0464(6) 0.0885(8) 0.0106(6) -0.0089(7) 0.0041(5)
N1 0.0397(4) 0.0547(6) 0.0325(4) 0.0097(4) 0.0008(3) -0.0032(4)
N2 0.0721(7) 0.0484(6) 0.0422(5) 0.0029(5) 0.0009(5) -0.0028(4)
C1 0.0367(5) 0.0678(8) 0.0394(5) 0.0076(5) 0.0042(4) -0.0029(5)
C2 0.0422(5) 0.0606(7) 0.0407(5) 0.0005(5) 0.0026(4) -0.0008(5)
C3 0.0590(7) 0.0590(7) 0.0433(6) 0.0228(6) -0.0049(5) -0.0061(5)
C4 0.0560(6) 0.0437(6) 0.0384(5) 0.0127(5) 0.0029(5) -0.0056(4)
C5 0.0520(6) 0.0414(5) 0.0400(5) 0.0076(5) 0.0005(4) -0.0061(4)
C6 0.0649(8) 0.0552(7) 0.0540(7) 0.0142(6) -0.0142(6) -0.0113(6)
C7 0.0583(8) 0.0660(9) 0.0761(10) 0.0030(7) -0.0061(7) -0.0261(8)
C8 0.0742(9) 0.0568(8) 0.0764(10) -0.0126(7) 0.0212(8) -0.0227(7)
C9 0.0864(10) 0.0461(7) 0.0507(7) 0.0066(7) 0.0140(7) -0.0015(5)

loop_
_atom_type_symbol
_atom_type_scat_Cromer_Mann_a1
_atom_type_scat_Cromer_Mann_a2
_atom_type_scat_Cromer_Mann_a3
_atom_type_scat_Cromer_Mann_a4
_atom_type_scat_Cromer_Mann_b1
_atom_type_scat_Cromer_Mann_b2
_atom_type_scat_Cromer_Mann_b3
_atom_type_scat_Cromer_Mann_b4
_atom_type_scat_Cromer_Mann_c
_atom_type_scat_dispersion_source
_atom_type_scat_dispersion_real
_atom_type_scat_dispersion_imag
_atom_type_scat_source
H 0.49300 0.32291 0.14019 0.04081 10.51090 26.12570 3.14236 57.79970 0.0030380000826 'Henke, Gullikson and Davis, At. Data and Nucl. Data Tables, 1993, 54, 2' 0.00000 0.00000 'International Tables'
C 2.31000 1.02000 1.58860 0.86500 20.84390 10.20750 0.56870 51.65120 0.215599998832 'Henke, Gullikson and Davis, At. Data and Nucl. Data Tables, 1993, 54, 2' 0.00347 0.00161 'nternational Tables '
O 3.04850 2.28680 1.54630 0.86700 13.27710 5.70110 0.32390 32.90890 0.250800013542 'Henke, Gullikson and Davis, At. Data and Nucl. Data Tables, 1993, 54, 2' 0.01158 0.00611 'International Tables V'
N 12.21260 3.13220 2.01250 1.16630 0.00570 9.89330 28.99750 0.58260 -11.5290002823 'Henke, Gullikson and Davis, At. Data and Nucl. Data Tables, 1993, 54, 2' 0.00653 0.00323 'International Tables V'

loop_
_geom_angle_atom_site_label_1
_geom_angle_atom_site_label_2
_geom_angle_atom_site_label_3
_geom_angle_site_symmetry_1
_geom_angle_site_symmetry_3
_geom_angle
_geom_angle_publ_flag
C1 N1 C2 . . 109.60(9) no
C1 N1 C3 . . 111.61(9) no
C2 N1 C3 . . 111.20(10) no
O1 N2 O2 . . 123.83(13) no
O1 N2 C5 . . 118.94(11) no
O2 N2 C5 . . 117.19(12) no
N1 C1 H1A . . 109.6 no
N1 C1 H1B . . 109.6 no
N1 C1 C2 . 3_655 110.12(9) no
H1A C1 H1B . . 108.2 no
C2 C1 H1A 3_655 . 109.6 no
C2 C1 H1B 3_655 . 109.6 no
N1 C2 C1 . 3_655 110.67(10) no
N1 C2 H2A . . 109.5 no
N1 C2 H2B . . 109.5 no
C1 C2 H2A 3_655 . 109.5 no
C1 C2 H2B 3_655 . 109.5 no
H2A C2 H2B . . 108.1 no
N1 C3 H3A . . 109.6 no
N1 C3 H3B . . 109.6 no
N1 C3 C4 . . 110.45(9) no
H3A C3 H3B . . 108.1 no
C4 C3 H3A . . 109.6 no
C4 C3 H3B . . 109.6 no
C5 C4 C3 . . 122.48(12) no
C9 C4 C3 . . 121.77(12) no
C9 C4 C5 . . 115.62(12) no
C4 C5 N2 . . 120.72(11) no
C6 C5 N2 . . 116.33(11) no
C6 C5 C4 . . 122.95(12) no
C5 C6 H6 . . 120.3 no
C7 C6 C5 . . 119.36(14) no
C7 C6 H6 . . 120.3 no
C6 C7 H7 . . 120.0 no
C8 C7 C6 . . 119.91(14) no
C8 C7 H7 . . 120.0 no
C7 C8 H8 . . 119.8 no
C7 C8 C9 . . 120.48(14) no
C9 C8 H8 . . 119.8 no
C4 C9 H9 . . 119.2 no
C8 C9 C4 . . 121.67(14) no
C8 C9 H9 . . 119.2 no

loop_
_geom_bond_atom_site_label_1
_geom_bond_atom_site_label_2
_geom_bond_site_symmetry_2
_geom_bond_distance
_geom_bond_publ_flag
O1 N2 . 1.2143(15) no
O2 N2 . 1.2218(15) no
N1 C1 . 1.4570(15) no
N1 C2 . 1.4570(14) no
N1 C3 . 1.4653(15) no
N2 C5 . 1.4673(16) no
C1 H1A . 0.9700 no
C1 H1B . 0.9700 no
C1 C2 3_655 1.5072(18) no
C2 C1 3_655 1.5072(18) no
C2 H2A . 0.9700 no
C2 H2B . 0.9700 no
C3 H3A . 0.9700 no
C3 H3B . 0.9700 no
C3 C4 . 1.5015(17) no
C4 C5 . 1.3941(16) no
C4 C9 . 1.3912(19) no
C5 C6 . 1.3792(17) no
C6 H6 . 0.9300 no
C6 C7 . 1.369(2) no
C7 H7 . 0.9300 no
C7 C8 . 1.361(2) no
C8 H8 . 0.9300 no
C8 C9 . 1.388(2) no
C9 H9 . 0.9300 no

_cod_database_fobs_code 1552757
